data_7228988
loop_
_publ_author_name
'Yan, Qing'
'Tsutsumi, Ken'
'Nomura, Kotohiro'

_publ_section_title
;
 Synthesis and structural analysis of aryloxo-modified trinuclear
 half-titanocenes, and their use as catalyst precursors for ethylene
 polymerisation
;
_journal_issue 66
_journal_name_full 'RSC Adv.'
_journal_page_first 41345
_journal_paper_doi 10.1039/C7RA07581B
_journal_volume 7
_journal_year 2017
_chemical_formula_moiety 'C47 H60 Cl3 N O3 Ti2'
_chemical_formula_sum 'C47 H60 Cl3 N O3 Ti2'
_chemical_formula_weight 889.15
_chemical_properties_physical ', Air-sensitive,Moisture-sensitive'
_space_group_crystal_system monoclinic
_space_group_IT_number 14
_space_group_name_Hall '-P 2ybc'
_space_group_name_H-M_alt 'P 1 21/c 1'
_symmetry_space_group_name_Hall '-P 2ybc'
_symmetry_space_group_name_H-M 'P 1 21/c 1'
_atom_sites_solution_hydrogens geom
_atom_sites_solution_primary direct
_atom_sites_solution_secondary difmap
_audit_update_record
;
2017-05-12 deposited with the CCDC.
2017-08-17 downloaded from the CCDC.
;
_cell_angle_alpha 90.0000
_cell_angle_beta 100.408(6)
_cell_angle_gamma 90.0000
_cell_formula_units_Z 4
_cell_length_a 14.275(7)
_cell_length_b 22.520(10)
_cell_length_c 14.984(7)
_cell_measurement_reflns_used 10576
_cell_measurement_temperature 273
_cell_measurement_theta_max 27.49
_cell_measurement_theta_min 3.02
_cell_volume 4738(4)
_computing_cell_refinement 'CrystalClear-SM Expert 2.0 r15'
_computing_data_collection 'CrystalClear-SM Expert 2.0 r15 (Rigaku, 2011)'
_computing_data_reduction 'CrystalClear-SM Expert 2.0 r15'
_computing_molecular_graphics 'CrystalStructure 4.2'
_computing_publication_material 'CrystalStructure 4.2 (Rigaku, 2015)'
_computing_structure_refinement 'SHELXL Version 2014/7 (Sheldrick, 2008)'
_computing_structure_solution 'SHELXT (Sheldrick, 2014)'
_diffrn_ambient_temperature 93
_diffrn_detector_area_resol_mean 13.653
_diffrn_measured_fraction_theta_full 0.997
_diffrn_measured_fraction_theta_max 0.995
_diffrn_measurement_device_type 'Rigaku XtaLAB mini'
_diffrn_measurement_method \w
_diffrn_radiation_type 'Mo K\a'
_diffrn_radiation_wavelength 0.71075
_diffrn_reflns_av_R_equivalents 0.0801
_diffrn_reflns_Laue_measured_fraction_full 0.997
_diffrn_reflns_Laue_measured_fraction_max 0.995
_diffrn_reflns_limit_h_max 18
_diffrn_reflns_limit_h_min -18
_diffrn_reflns_limit_k_max 29
_diffrn_reflns_limit_k_min -29
_diffrn_reflns_limit_l_max 19
_diffrn_reflns_limit_l_min -19
_diffrn_reflns_number 49820
_diffrn_reflns_point_group_measured_fraction_full 0.997
_diffrn_reflns_point_group_measured_fraction_max 0.995
_diffrn_reflns_theta_full 25.242
_diffrn_reflns_theta_max 27.490
_diffrn_reflns_theta_min 3.019
_diffrn_standards_number 0
_exptl_absorpt_coefficient_mu 0.544
_exptl_absorpt_correction_T_max 0.968
_exptl_absorpt_correction_T_min 0.855
_exptl_absorpt_correction_type multi-scan
_exptl_absorpt_process_details 'REQAB (Rigaku, 1998)'
_exptl_crystal_colour red
_exptl_crystal_density_diffrn 1.246
_exptl_crystal_density_method 'not measured'
_exptl_crystal_description platelet
_exptl_crystal_F_000 1872.00
_exptl_crystal_size_max 0.210
_exptl_crystal_size_mid 0.200
_exptl_crystal_size_min 0.060
_platon_squeeze_details ' ?'
_refine_diff_density_max 0.59
_refine_diff_density_min -0.75
_refine_ls_extinction_method none
_refine_ls_goodness_of_fit_ref 1.063
_refine_ls_hydrogen_treatment constr
_refine_ls_number_parameters 505
_refine_ls_number_reflns 10837
_refine_ls_number_restraints 0
_refine_ls_R_factor_all 0.0999
_refine_ls_R_factor_gt 0.0721
_refine_ls_shift/su_max 0.000
_refine_ls_structure_factor_coef Fsqd
_refine_ls_weighting_details 'w = 1/[\s^2^(Fo^2^)+(0.1005P)^2^+9.5208P] where P=(Fo^2^+2Fc^2^)/3'
_refine_ls_weighting_scheme calc
_refine_ls_wR_factor_gt 0.1857
_refine_ls_wR_factor_ref 0.2152
_reflns_Friedel_coverage 0.000
_reflns_number_gt 8074
_reflns_number_total 10837
_reflns_threshold_expression F^2^>2.0\s(F^2^)
_cod_data_source_file c7ra07581b2.cif
_cod_data_source_block Ti2
_cod_database_code 7228988

loop_
_space_group_symop_id
_space_group_symop_operation_xyz
1 +X,+Y,+Z
2 -X,1/2+Y,1/2-Z
3 -X,-Y,-Z
4 +X,-1/2-Y,-1/2+Z

loop_
_atom_site_label
_atom_site_type_symbol
_atom_site_fract_x
_atom_site_fract_y
_atom_site_fract_z
_atom_site_U_iso_or_equiv
_atom_site_adp_type
_atom_site_occupancy
_atom_site_site_symmetry_order
_atom_site_calc_flag
_atom_site_refinement_flags_posn
_atom_site_refinement_flags_adp
Ti1 Ti 0.19676(5) 0.41835(3) 0.27932(5) 0.01946(17) Uani 1 1 d . .
Ti2 Ti 0.67383(5) 0.19234(3) 0.47634(5) 0.01733(17) Uani 1 1 d . .
Cl1 Cl 0.24355(8) 0.42275(5) 0.43314(7) 0.0320(3) Uani 1 1 d . .
Cl2 Cl 0.03828(7) 0.39755(5) 0.26192(8) 0.0320(3) Uani 1 1 d . .
Cl3 Cl 0.71146(8) 0.13254(4) 0.36228(7) 0.0266(2) Uani 1 1 d . .
O1 O 0.24535(19) 0.34962(12) 0.25154(19) 0.0216(6) Uani 1 1 d . .
O2 O 0.54687(19) 0.18091(12) 0.46136(19) 0.0207(6) Uani 1 1 d . .
O3 O 0.69464(19) 0.26492(12) 0.43244(19) 0.0211(6) Uani 1 1 d . .
N1 N 0.4955(2) 0.30782(14) 0.4182(2) 0.0169(6) Uani 1 1 d . .
C1 C 0.4414(3) 0.33554(17) 0.3368(3) 0.0194(8) Uani 1 1 d . .
H1A H 0.4848 0.3580 0.3069 0.023 Uiso 1 1 calc R U
H1B H 0.3961 0.3632 0.3546 0.023 Uiso 1 1 calc R U
C2 C 0.3885(3) 0.29182(17) 0.2705(3) 0.0192(8) Uani 1 1 d . .
C3 C 0.2934(3) 0.30091(17) 0.2295(3) 0.0208(8) Uani 1 1 d . .
C4 C 0.2436(3) 0.25963(18) 0.1680(3) 0.0243(8) Uani 1 1 d . .
C5 C 0.2905(3) 0.20765(18) 0.1514(3) 0.0239(8) Uani 1 1 d . .
H5 H 0.2580 0.1796 0.1119 0.029 Uiso 1 1 calc R U
C6 C 0.3837(3) 0.19640(18) 0.1919(3) 0.0232(8) Uani 1 1 d . .
C7 C 0.4321(3) 0.23899(17) 0.2498(3) 0.0197(8) Uani 1 1 d . .
H7 H 0.4955 0.2322 0.2756 0.024 Uiso 1 1 calc R U
C8 C 0.4320(3) 0.13797(18) 0.1778(3) 0.0261(9) Uani 1 1 d . .
H8A H 0.4962 0.1384 0.2111 0.031 Uiso 1 1 calc R U
H8B H 0.3976 0.1059 0.1991 0.031 Uiso 1 1 calc R U
H8C H 0.4329 0.1326 0.1144 0.031 Uiso 1 1 calc R U
C9 C 0.1421(3) 0.2722(2) 0.1226(4) 0.0382(11) Uani 1 1 d . .
H9A H 0.1226 0.3100 0.1426 0.046 Uiso 1 1 calc R U
H9B H 0.1381 0.2730 0.0579 0.046 Uiso 1 1 calc R U
H9C H 0.1010 0.2417 0.1383 0.046 Uiso 1 1 calc R U
C10 C 0.2818(3) 0.46502(19) 0.1793(3) 0.0265(9) Uani 1 1 d . .
C11 C 0.3036(3) 0.49610(19) 0.2617(3) 0.0277(9) Uani 1 1 d . .
C12 C 0.2186(3) 0.52408(19) 0.2779(3) 0.0306(10) Uani 1 1 d . .
C13 C 0.1448(3) 0.5100(2) 0.2052(3) 0.0299(10) Uani 1 1 d . .
C14 C 0.1834(3) 0.47247(19) 0.1446(3) 0.0268(9) Uani 1 1 d . .
C15 C 0.3514(3) 0.4313(2) 0.1342(3) 0.0352(11) Uani 1 1 d . .
H15A H 0.3185 0.4141 0.0787 0.042 Uiso 1 1 calc R U
H15B H 0.3997 0.4579 0.1212 0.042 Uiso 1 1 calc R U
H15C H 0.3804 0.4004 0.1740 0.042 Uiso 1 1 calc R U
C16 C 0.4004(4) 0.5036(2) 0.3202(4) 0.0422(13) Uani 1 1 d . .
H16A H 0.3947 0.5269 0.3726 0.051 Uiso 1 1 calc R U
H16B H 0.4261 0.4653 0.3391 0.051 Uiso 1 1 calc R U
H16C H 0.4420 0.5234 0.2861 0.051 Uiso 1 1 calc R U
C17 C 0.2111(5) 0.5650(2) 0.3546(4) 0.0485(14) Uani 1 1 d . .
H17A H 0.2714 0.5669 0.3950 0.058 Uiso 1 1 calc R U
H17B H 0.1936 0.6039 0.3312 0.058 Uiso 1 1 calc R U
H17C H 0.1635 0.5505 0.3869 0.058 Uiso 1 1 calc R U
C18 C 0.0456(4) 0.5336(3) 0.1902(4) 0.0497(15) Uani 1 1 d . .
H18A H 0.0098 0.5169 0.1356 0.060 Uiso 1 1 calc R U
H18B H 0.0161 0.5232 0.2407 0.060 Uiso 1 1 calc R U
H18C H 0.0471 0.5761 0.1846 0.060 Uiso 1 1 calc R U
C19 C 0.1307(4) 0.4476(2) 0.0567(3) 0.0382(12) Uani 1 1 d . .
H19A H 0.0649 0.4589 0.0488 0.046 Uiso 1 1 calc R U
H19B H 0.1580 0.4628 0.0074 0.046 Uiso 1 1 calc R U
H19C H 0.1355 0.4051 0.0579 0.046 Uiso 1 1 calc R U
C20 C 0.4332(3) 0.28297(17) 0.4770(3) 0.0210(8) Uani 1 1 d . .
H20A H 0.3817 0.3106 0.4794 0.025 Uiso 1 1 calc R U
H20B H 0.4695 0.2790 0.5380 0.025 Uiso 1 1 calc R U
C21 C 0.3910(3) 0.22278(18) 0.4458(3) 0.0200(8) Uani 1 1 d . .
C22 C 0.4502(3) 0.17394(18) 0.4406(3) 0.0196(8) Uani 1 1 d . .
C23 C 0.4126(3) 0.11809(18) 0.4124(3) 0.0226(8) Uani 1 1 d . .
C24 C 0.3141(3) 0.1134(2) 0.3862(3) 0.0263(9) Uani 1 1 d . .
H24 H 0.2881 0.0769 0.3660 0.032 Uiso 1 1 calc R U
C25 C 0.2537(3) 0.1613(2) 0.3893(3) 0.0264(9) Uani 1 1 d . .
C26 C 0.2929(3) 0.2152(2) 0.4204(3) 0.0257(9) Uani 1 1 d . .
H26 H 0.2528 0.2472 0.4245 0.031 Uiso 1 1 calc R U
C27 C 0.1467(3) 0.1555(2) 0.3552(4) 0.0346(11) Uani 1 1 d . .
H27A H 0.1318 0.1154 0.3363 0.042 Uiso 1 1 calc R U
H27B H 0.1132 0.1658 0.4032 0.042 Uiso 1 1 calc R U
H27C H 0.1278 0.1819 0.3048 0.042 Uiso 1 1 calc R U
C28 C 0.4776(3) 0.06593(19) 0.4077(3) 0.0302(10) Uani 1 1 d . .
H28A H 0.5424 0.0778 0.4284 0.036 Uiso 1 1 calc R U
H28B H 0.4615 0.0345 0.4455 0.036 Uiso 1 1 calc R U
H28C H 0.4701 0.0522 0.3461 0.036 Uiso 1 1 calc R U
C29 C 0.5621(3) 0.35097(18) 0.4693(3) 0.0204(8) Uani 1 1 d . .
H29A H 0.5869 0.3348 0.5289 0.025 Uiso 1 1 calc R U
H29B H 0.5277 0.3871 0.4776 0.025 Uiso 1 1 calc R U
C30 C 0.6448(3) 0.36604(17) 0.4223(3) 0.0180(7) Uani 1 1 d . .
C31 C 0.7090(3) 0.32158(17) 0.4080(3) 0.0181(7) Uani 1 1 d . .
C32 C 0.7876(3) 0.33477(18) 0.3669(3) 0.0216(8) Uani 1 1 d . .
C33 C 0.7987(3) 0.39379(19) 0.3406(3) 0.0249(9) Uani 1 1 d . .
H33 H 0.8496 0.4030 0.3121 0.030 Uiso 1 1 calc R U
C34 C 0.7374(3) 0.43878(18) 0.3551(3) 0.0217(8) Uani 1 1 d . .
C35 C 0.6605(3) 0.42415(17) 0.3969(3) 0.0197(8) Uani 1 1 d . .
H35 H 0.6189 0.4539 0.4080 0.024 Uiso 1 1 calc R U
C36 C 0.7527(3) 0.5018(2) 0.3262(3) 0.0309(10) Uani 1 1 d . .
H36A H 0.7036 0.5269 0.3415 0.037 Uiso 1 1 calc R U
H36B H 0.8138 0.5156 0.3568 0.037 Uiso 1 1 calc R U
H36C H 0.7506 0.5029 0.2618 0.037 Uiso 1 1 calc R U
C37 C 0.8590(3) 0.28784(19) 0.3531(3) 0.0273(9) Uani 1 1 d . .
H37A H 0.8402 0.2504 0.3749 0.033 Uiso 1 1 calc R U
H37B H 0.8614 0.2847 0.2897 0.033 Uiso 1 1 calc R U
H37C H 0.9207 0.2986 0.3861 0.033 Uiso 1 1 calc R U
C38 C 0.7991(3) 0.21574(19) 0.6006(3) 0.0213(8) Uani 1 1 d . .
C39 C 0.8201(3) 0.15916(18) 0.5670(3) 0.0216(8) Uani 1 1 d . .
C40 C 0.7457(3) 0.11879(19) 0.5816(3) 0.0241(8) Uani 1 1 d . .
C41 C 0.6803(3) 0.15070(18) 0.6227(3) 0.0211(8) Uani 1 1 d . .
C42 C 0.7108(3) 0.21030(18) 0.6320(3) 0.0229(8) Uani 1 1 d . .
C43 C 0.6628(3) 0.2585(2) 0.6775(3) 0.0278(9) Uani 1 1 d . .
H43A H 0.6965 0.2952 0.6754 0.033 Uiso 1 1 calc R U
H43B H 0.5982 0.2632 0.6463 0.033 Uiso 1 1 calc R U
H43C H 0.6630 0.2478 0.7395 0.033 Uiso 1 1 calc R U
C44 C 0.8584(3) 0.2708(2) 0.6039(3) 0.0310(10) Uani 1 1 d . .
H44A H 0.8275 0.3026 0.6299 0.037 Uiso 1 1 calc R U
H44B H 0.9198 0.2637 0.6404 0.037 Uiso 1 1 calc R U
H44C H 0.8658 0.2814 0.5435 0.037 Uiso 1 1 calc R U
C45 C 0.9061(3) 0.1434(2) 0.5283(3) 0.0348(11) Uani 1 1 d . .
H45A H 0.9028 0.1024 0.5107 0.042 Uiso 1 1 calc R U
H45B H 0.9085 0.1678 0.4762 0.042 Uiso 1 1 calc R U
H45C H 0.9622 0.1500 0.5731 0.042 Uiso 1 1 calc R U
C46 C 0.7442(4) 0.05342(19) 0.5614(3) 0.0343(10) Uani 1 1 d . .
H46A H 0.7974 0.0435 0.5331 0.041 Uiso 1 1 calc R U
H46B H 0.7483 0.0315 0.6169 0.041 Uiso 1 1 calc R U
H46C H 0.6860 0.0435 0.5212 0.041 Uiso 1 1 calc R U
C47 C 0.5929(3) 0.1268(2) 0.6521(3) 0.0295(9) Uani 1 1 d . .
H47A H 0.5612 0.1583 0.6781 0.035 Uiso 1 1 calc R U
H47B H 0.5508 0.1107 0.6006 0.035 Uiso 1 1 calc R U
H47C H 0.6106 0.0962 0.6965 0.035 Uiso 1 1 calc R U

loop_
_atom_site_aniso_label
_atom_site_aniso_U_11
_atom_site_aniso_U_22
_atom_site_aniso_U_33
_atom_site_aniso_U_23
_atom_site_aniso_U_13
_atom_site_aniso_U_12
Ti1 0.0179(3) 0.0200(4) 0.0212(4) 0.0003(3) 0.0056(3) 0.0007(3)
Ti2 0.0180(3) 0.0162(3) 0.0182(3) 0.0006(3) 0.0044(3) 0.0005(3)
Cl1 0.0386(6) 0.0360(6) 0.0216(5) -0.0010(4) 0.0061(4) 0.0048(5)
Cl2 0.0190(5) 0.0389(6) 0.0396(6) 0.0006(5) 0.0098(4) -0.0020(4)
Cl3 0.0354(6) 0.0228(5) 0.0233(5) -0.0025(4) 0.0099(4) 0.0030(4)
O1 0.0186(14) 0.0216(14) 0.0248(14) 0.0016(11) 0.0043(11) 0.0011(11)
O2 0.0175(13) 0.0196(14) 0.0241(14) 0.0030(11) 0.0012(11) -0.0006(10)
O3 0.0186(13) 0.0197(14) 0.0259(14) 0.0037(11) 0.0067(11) 0.0019(11)
N1 0.0172(15) 0.0185(16) 0.0151(15) 0.0016(12) 0.0035(12) -0.0024(12)
C1 0.0168(18) 0.0196(19) 0.0214(19) 0.0014(15) 0.0020(15) -0.0020(14)
C2 0.0197(19) 0.0186(18) 0.0208(19) 0.0046(15) 0.0073(15) 0.0004(15)
C3 0.024(2) 0.0171(18) 0.0212(19) 0.0025(15) 0.0051(16) 0.0020(15)
C4 0.025(2) 0.024(2) 0.023(2) 0.0005(16) 0.0016(16) -0.0022(16)
C5 0.026(2) 0.020(2) 0.026(2) -0.0028(16) 0.0066(16) -0.0029(16)
C6 0.030(2) 0.0182(19) 0.023(2) 0.0014(15) 0.0104(17) 0.0002(16)
C7 0.0192(18) 0.023(2) 0.0183(18) 0.0032(15) 0.0068(14) 0.0010(15)
C8 0.038(2) 0.018(2) 0.024(2) 0.0002(16) 0.0097(18) 0.0024(17)
C9 0.025(2) 0.039(3) 0.044(3) -0.008(2) -0.010(2) 0.002(2)
C10 0.026(2) 0.024(2) 0.032(2) 0.0056(17) 0.0116(18) -0.0009(17)
C11 0.023(2) 0.023(2) 0.036(2) 0.0047(18) 0.0018(18) -0.0011(16)
C12 0.039(3) 0.021(2) 0.033(2) -0.0004(18) 0.008(2) -0.0012(18)
C13 0.027(2) 0.027(2) 0.038(3) 0.0092(19) 0.0109(19) 0.0074(17)
C14 0.027(2) 0.026(2) 0.028(2) 0.0061(17) 0.0068(17) -0.0001(17)
C15 0.034(3) 0.036(3) 0.042(3) 0.011(2) 0.025(2) 0.006(2)
C16 0.033(3) 0.040(3) 0.046(3) 0.013(2) -0.010(2) -0.016(2)
C17 0.080(4) 0.029(3) 0.037(3) -0.008(2) 0.013(3) 0.005(3)
C18 0.040(3) 0.051(3) 0.062(4) 0.026(3) 0.018(3) 0.028(3)
C19 0.043(3) 0.047(3) 0.022(2) 0.006(2) 0.001(2) -0.018(2)
C20 0.0171(18) 0.0205(19) 0.027(2) -0.0012(16) 0.0090(15) 0.0001(15)
C21 0.0209(19) 0.024(2) 0.0171(18) 0.0057(15) 0.0080(15) -0.0013(15)
C22 0.0170(18) 0.027(2) 0.0151(18) 0.0014(15) 0.0025(14) -0.0018(15)
C23 0.027(2) 0.022(2) 0.0196(19) 0.0049(15) 0.0051(16) -0.0035(16)
C24 0.030(2) 0.027(2) 0.022(2) 0.0010(16) 0.0040(17) -0.0094(17)
C25 0.023(2) 0.031(2) 0.026(2) 0.0053(17) 0.0040(16) -0.0085(17)
C26 0.023(2) 0.029(2) 0.028(2) 0.0017(17) 0.0097(17) -0.0044(17)
C27 0.023(2) 0.036(3) 0.043(3) 0.004(2) 0.0018(19) -0.0087(19)
C28 0.037(3) 0.020(2) 0.032(2) 0.0020(17) 0.0036(19) -0.0035(18)
C29 0.0183(18) 0.0211(19) 0.0220(19) -0.0033(15) 0.0040(15) -0.0024(15)
C30 0.0150(17) 0.0216(19) 0.0164(17) -0.0051(14) 0.0001(14) -0.0034(14)
C31 0.0195(18) 0.0180(18) 0.0168(18) -0.0014(14) 0.0034(14) -0.0022(14)
C32 0.0168(18) 0.026(2) 0.0217(19) 0.0022(16) 0.0036(15) -0.0013(15)
C33 0.020(2) 0.031(2) 0.024(2) 0.0051(17) 0.0079(16) -0.0031(16)
C34 0.0202(19) 0.0199(19) 0.024(2) 0.0012(15) 0.0028(16) -0.0028(15)
C35 0.0182(18) 0.0205(19) 0.0188(18) -0.0029(15) -0.0014(14) 0.0000(15)
C36 0.033(2) 0.025(2) 0.035(2) 0.0075(18) 0.0067(19) -0.0043(18)
C37 0.020(2) 0.026(2) 0.037(2) 0.0019(18) 0.0097(17) -0.0006(16)
C38 0.0174(18) 0.028(2) 0.0176(18) 0.0004(16) -0.0005(14) -0.0010(15)
C39 0.0198(19) 0.023(2) 0.0220(19) 0.0013(15) 0.0034(15) 0.0043(15)
C40 0.023(2) 0.025(2) 0.022(2) 0.0026(16) -0.0008(16) 0.0027(16)
C41 0.023(2) 0.026(2) 0.0138(17) 0.0031(15) 0.0003(14) 0.0005(16)
C42 0.024(2) 0.024(2) 0.0212(19) 0.0012(16) 0.0060(16) 0.0030(16)
C43 0.028(2) 0.032(2) 0.023(2) -0.0046(17) 0.0033(17) 0.0082(18)
C44 0.028(2) 0.031(2) 0.033(2) -0.0030(19) 0.0015(18) -0.0050(18)
C45 0.021(2) 0.044(3) 0.039(3) 0.000(2) 0.0038(19) 0.0126(19)
C46 0.048(3) 0.021(2) 0.035(2) 0.0028(18) 0.009(2) 0.0026(19)
C47 0.033(2) 0.030(2) 0.027(2) 0.0023(18) 0.0094(18) -0.0053(18)

loop_
_atom_type_symbol
_atom_type_description
_atom_type_scat_dispersion_real
_atom_type_scat_dispersion_imag
_atom_type_scat_source
C C 0.0033 0.0016
;
International Tables for Crystallography
(Vol. C, Tables 4.2.6.8 and 6.1.1.4)
;
H H 0.0000 0.0000
;
International Tables for Crystallography
(Vol. C, Table 6.1.1.4)
;
Cl Cl 0.1484 0.1585
;
International Tables for Crystallography
(Vol. C, Tables 4.2.6.8 and 6.1.1.4)
;
N N 0.0061 0.0033
;
International Tables for Crystallography
(Vol. C, Tables 4.2.6.8 and 6.1.1.4)
;
O O 0.0106 0.0060
;
International Tables for Crystallography
(Vol. C, Tables 4.2.6.8 and 6.1.1.4)
;
Ti Ti 0.2776 0.4457
;
International Tables for Crystallography
(Vol. C, Tables 4.2.6.8 and 6.1.1.4)
;

loop_
_geom_angle_atom_site_label_1
_geom_angle_atom_site_label_2
_geom_angle_atom_site_label_3
_geom_angle
O1 Ti1 Cl2 102.46(10)
O1 Ti1 Cl1 102.66(10)
Cl2 Ti1 Cl1 103.16(5)
O1 Ti1 C14 103.10(15)
Cl2 Ti1 C14 94.81(11)
Cl1 Ti1 C14 144.39(12)
O1 Ti1 C10 88.38(14)
Cl2 Ti1 C10 129.64(12)
Cl1 Ti1 C10 122.39(12)
C14 Ti1 C10 35.28(15)
O1 Ti1 C11 109.37(15)
Cl2 Ti1 C11 141.76(11)
Cl1 Ti1 C11 90.19(12)
C14 Ti1 C11 58.11(16)
C10 Ti1 C11 34.70(16)
O1 Ti1 C13 137.98(15)
Cl2 Ti1 C13 84.62(12)
Cl1 Ti1 C13 116.11(13)
C14 Ti1 C13 34.93(15)
C10 Ti1 C13 57.97(15)
C11 Ti1 C13 57.55(15)
O1 Ti1 C12 143.63(15)
Cl2 Ti1 C12 109.28(12)
Cl1 Ti1 C12 87.18(12)
C14 Ti1 C12 57.71(16)
C10 Ti1 C12 57.75(16)
C11 Ti1 C12 34.81(15)
C13 Ti1 C12 34.13(16)
O2 Ti2 O3 108.14(12)
O2 Ti2 Cl3 100.79(10)
O3 Ti2 Cl3 100.50(10)
O2 Ti2 C42 100.93(14)
O3 Ti2 C42 100.66(14)
Cl3 Ti2 C42 143.03(11)
O2 Ti2 C41 85.92(13)
O3 Ti2 C41 135.48(14)
Cl3 Ti2 C41 118.52(11)
C42 Ti2 C41 34.88(14)
O2 Ti2 C40 106.57(14)
O3 Ti2 C40 142.11(14)
Cl3 Ti2 C40 87.42(11)
C42 Ti2 C40 57.78(14)
C41 Ti2 C40 34.35(14)
O2 Ti2 C39 141.20(14)
O3 Ti2 C39 107.75(14)
Cl3 Ti2 C39 86.69(11)
C42 Ti2 C39 58.04(14)
C41 Ti2 C39 57.88(14)
C40 Ti2 C39 35.18(14)
O2 Ti2 C38 136.07(13)
O3 Ti2 C38 86.28(14)
Cl3 Ti2 C38 117.49(11)
C42 Ti2 C38 35.16(14)
C41 Ti2 C38 57.97(14)
C40 Ti2 C38 57.85(14)
C39 Ti2 C38 34.52(14)
C3 O1 Ti1 172.4(3)
C22 O2 Ti2 173.9(3)
C31 O3 Ti2 174.0(3)
C1 N1 C20 112.2(3)
C1 N1 C29 110.3(3)
C20 N1 C29 110.0(3)
N1 C1 C2 113.5(3)
N1 C1 H1A 108.9
C2 C1 H1A 108.9
N1 C1 H1B 108.9
C2 C1 H1B 108.9
H1A C1 H1B 107.7
C3 C2 C7 117.4(4)
C3 C2 C1 121.7(3)
C7 C2 C1 120.8(3)
O1 C3 C2 120.1(4)
O1 C3 C4 118.2(4)
C2 C3 C4 121.7(4)
C5 C4 C3 118.0(4)
C5 C4 C9 122.0(4)
C3 C4 C9 120.0(4)
C6 C5 C4 122.1(4)
C6 C5 H5 119.0
C4 C5 H5 119.0
C5 C6 C7 118.5(4)
C5 C6 C8 121.6(4)
C7 C6 C8 119.8(4)
C6 C7 C2 122.2(4)
C6 C7 H7 118.9
C2 C7 H7 118.9
C6 C8 H8A 109.5
C6 C8 H8B 109.5
H8A C8 H8B 109.5
C6 C8 H8C 109.5
H8A C8 H8C 109.5
H8B C8 H8C 109.5
C4 C9 H9A 109.5
C4 C9 H9B 109.5
H9A C9 H9B 109.5
C4 C9 H9C 109.5
H9A C9 H9C 109.5
H9B C9 H9C 109.5
C11 C10 C14 108.1(4)
C11 C10 C15 125.9(4)
C14 C10 C15 125.9(4)
C11 C10 Ti1 73.7(3)
C14 C10 Ti1 72.2(2)
C15 C10 Ti1 121.5(3)
C10 C11 C12 108.0(4)
C10 C11 C16 127.0(4)
C12 C11 C16 124.8(4)
C10 C11 Ti1 71.6(2)
C12 C11 Ti1 73.9(3)
C16 C11 Ti1 124.0(3)
C13 C12 C11 108.0(4)
C13 C12 C17 126.0(5)
C11 C12 C17 125.8(5)
C13 C12 Ti1 72.7(3)
C11 C12 Ti1 71.3(2)
C17 C12 Ti1 125.3(3)
C12 C13 C14 107.9(4)
C12 C13 C18 126.4(5)
C14 C13 C18 125.6(5)
C12 C13 Ti1 73.1(3)
C14 C13 Ti1 70.2(2)
C18 C13 Ti1 125.7(3)
C10 C14 C13 108.0(4)
C10 C14 C19 125.7(4)
C13 C14 C19 126.2(4)
C10 C14 Ti1 72.6(2)
C13 C14 Ti1 74.9(3)
C19 C14 Ti1 120.8(3)
C10 C15 H15A 109.5
C10 C15 H15B 109.5
H15A C15 H15B 109.5
C10 C15 H15C 109.5
H15A C15 H15C 109.5
H15B C15 H15C 109.5
C11 C16 H16A 109.5
C11 C16 H16B 109.5
H16A C16 H16B 109.5
C11 C16 H16C 109.5
H16A C16 H16C 109.5
H16B C16 H16C 109.5
C12 C17 H17A 109.5
C12 C17 H17B 109.5
H17A C17 H17B 109.5
C12 C17 H17C 109.5
H17A C17 H17C 109.5
H17B C17 H17C 109.5
C13 C18 H18A 109.5
C13 C18 H18B 109.5
H18A C18 H18B 109.5
C13 C18 H18C 109.5
H18A C18 H18C 109.5
H18B C18 H18C 109.5
C14 C19 H19A 109.5
C14 C19 H19B 109.5
H19A C19 H19B 109.5
C14 C19 H19C 109.5
H19A C19 H19C 109.5
H19B C19 H19C 109.5
N1 C20 C21 113.8(3)
N1 C20 H20A 108.8
C21 C20 H20A 108.8
N1 C20 H20B 108.8
C21 C20 H20B 108.8
H20A C20 H20B 107.7
C26 C21 C22 118.4(4)
C26 C21 C20 121.1(4)
C22 C21 C20 120.5(3)
O2 C22 C21 119.5(3)
O2 C22 C23 119.1(4)
C21 C22 C23 121.4(4)
C24 C23 C22 117.7(4)
C24 C23 C28 121.7(4)
C22 C23 C28 120.5(4)
C25 C24 C23 122.2(4)
C25 C24 H24 118.9
C23 C24 H24 118.9
C26 C25 C24 118.5(4)
C26 C25 C27 120.5(4)
C24 C25 C27 120.9(4)
C25 C26 C21 121.8(4)
C25 C26 H26 119.1
C21 C26 H26 119.1
C25 C27 H27A 109.5
C25 C27 H27B 109.5
H27A C27 H27B 109.5
C25 C27 H27C 109.5
H27A C27 H27C 109.5
H27B C27 H27C 109.5
C23 C28 H28A 109.5
C23 C28 H28B 109.5
H28A C28 H28B 109.5
C23 C28 H28C 109.5
H28A C28 H28C 109.5
H28B C28 H28C 109.5
N1 C29 C30 112.9(3)
N1 C29 H29A 109.0
C30 C29 H29A 109.0
N1 C29 H29B 109.0
C30 C29 H29B 109.0
H29A C29 H29B 107.8
C35 C30 C31 119.3(4)
C35 C30 C29 120.9(3)
C31 C30 C29 119.7(3)
O3 C31 C30 119.9(3)
O3 C31 C32 119.3(3)
C30 C31 C32 120.8(4)
C33 C32 C31 117.5(4)
C33 C32 C37 120.8(4)
C31 C32 C37 121.6(4)
C34 C33 C32 123.0(4)
C34 C33 H33 118.5
C32 C33 H33 118.5
C33 C34 C35 117.9(4)
C33 C34 C36 121.0(4)
C35 C34 C36 121.1(4)
C30 C35 C34 121.5(4)
C30 C35 H35 119.3
C34 C35 H35 119.3
C34 C36 H36A 109.5
C34 C36 H36B 109.5
H36A C36 H36B 109.5
C34 C36 H36C 109.5
H36A C36 H36C 109.5
H36B C36 H36C 109.5
C32 C37 H37A 109.5
C32 C37 H37B 109.5
H37A C37 H37B 109.5
C32 C37 H37C 109.5
H37A C37 H37C 109.5
H37B C37 H37C 109.5
C39 C38 C42 107.2(4)
C39 C38 C44 126.9(4)
C42 C38 C44 126.0(4)
C39 C38 Ti2 72.7(2)
C42 C38 Ti2 70.0(2)
C44 C38 Ti2 123.1(3)
C38 C39 C40 107.6(3)
C38 C39 C45 126.3(4)
C40 C39 C45 126.1(4)
C38 C39 Ti2 72.7(2)
C40 C39 Ti2 72.1(2)
C45 C39 Ti2 123.2(3)
C41 C40 C39 108.0(4)
C41 C40 C46 127.1(4)
C39 C40 C46 124.7(4)
C41 C40 Ti2 72.2(2)
C39 C40 Ti2 72.7(2)
C46 C40 Ti2 123.9(3)
C40 C41 C42 108.2(4)
C40 C41 C47 126.9(4)
C42 C41 C47 124.9(4)
C40 C41 Ti2 73.4(2)
C42 C41 Ti2 71.1(2)
C47 C41 Ti2 121.3(3)
C41 C42 C38 108.9(4)
C41 C42 C43 124.9(4)
C38 C42 C43 125.9(4)
C41 C42 Ti2 74.1(2)
C38 C42 Ti2 74.9(2)
C43 C42 Ti2 122.4(3)
C42 C43 H43A 109.5
C42 C43 H43B 109.5
H43A C43 H43B 109.5
C42 C43 H43C 109.5
H43A C43 H43C 109.5
H43B C43 H43C 109.5
C38 C44 H44A 109.5
C38 C44 H44B 109.5
H44A C44 H44B 109.5
C38 C44 H44C 109.5
H44A C44 H44C 109.5
H44B C44 H44C 109.5
C39 C45 H45A 109.5
C39 C45 H45B 109.5
H45A C45 H45B 109.5
C39 C45 H45C 109.5
H45A C45 H45C 109.5
H45B C45 H45C 109.5
C40 C46 H46A 109.5
C40 C46 H46B 109.5
H46A C46 H46B 109.5
C40 C46 H46C 109.5
H46A C46 H46C 109.5
H46B C46 H46C 109.5
C41 C47 H47A 109.5
C41 C47 H47B 109.5
H47A C47 H47B 109.5
C41 C47 H47C 109.5
H47A C47 H47C 109.5
H47B C47 H47C 109.5

loop_
_geom_bond_atom_site_label_1
_geom_bond_atom_site_label_2
_geom_bond_distance
Ti1 O1 1.776(3)
Ti1 Cl2 2.2787(16)
Ti1 Cl1 2.2830(16)
Ti1 C14 2.336(4)
Ti1 C10 2.341(4)
Ti1 C11 2.368(4)
Ti1 C13 2.396(4)
Ti1 C12 2.402(5)
Ti2 O2 1.804(3)
Ti2 O3 1.807(3)
Ti2 Cl3 2.3139(14)
Ti2 C42 2.332(4)
Ti2 C41 2.371(4)
Ti2 C40 2.387(4)
Ti2 C39 2.396(4)
Ti2 C38 2.396(4)
O1 C3 1.365(5)
O2 C22 1.368(5)
O3 C31 1.353(5)
N1 C1 1.461(5)
N1 C20 1.471(5)
N1 C29 1.474(5)
C1 C2 1.502(5)
C1 H1A 0.9700
C1 H1B 0.9700
C2 C3 1.401(6)
C2 C7 1.403(5)
C3 C4 1.408(6)
C4 C5 1.393(6)
C4 C9 1.513(6)
C5 C6 1.383(6)
C5 H5 0.9300
C6 C7 1.390(6)
C6 C8 1.518(6)
C7 H7 0.9300
C8 H8A 0.9600
C8 H8B 0.9600
C8 H8C 0.9600
C9 H9A 0.9600
C9 H9B 0.9600
C9 H9C 0.9600
C10 C11 1.405(6)
C10 C14 1.417(6)
C10 C15 1.504(6)
C11 C12 1.427(6)
C11 C16 1.505(6)
C12 C13 1.408(7)
C12 C17 1.491(7)
C13 C14 1.422(6)
C13 C18 1.491(6)
C14 C19 1.502(6)
C15 H15A 0.9600
C15 H15B 0.9600
C15 H15C 0.9600
C16 H16A 0.9600
C16 H16B 0.9600
C16 H16C 0.9600
C17 H17A 0.9600
C17 H17B 0.9600
C17 H17C 0.9600
C18 H18A 0.9600
C18 H18B 0.9600
C18 H18C 0.9600
C19 H19A 0.9600
C19 H19B 0.9600
C19 H19C 0.9600
C20 C21 1.522(5)
C20 H20A 0.9700
C20 H20B 0.9700
C21 C26 1.394(6)
C21 C22 1.398(6)
C22 C23 1.402(6)
C23 C24 1.393(6)
C23 C28 1.506(6)
C24 C25 1.387(6)
C24 H24 0.9300
C25 C26 1.382(6)
C25 C27 1.525(6)
C26 H26 0.9300
C27 H27A 0.9600
C27 H27B 0.9600
C27 H27C 0.9600
C28 H28A 0.9600
C28 H28B 0.9600
C28 H28C 0.9600
C29 C30 1.519(5)
C29 H29A 0.9700
C29 H29B 0.9700
C30 C35 1.392(5)
C30 C31 1.399(5)
C31 C32 1.406(5)
C32 C33 1.403(6)
C32 C37 1.508(6)
C33 C34 1.381(6)
C33 H33 0.9300
C34 C35 1.398(5)
C34 C36 1.511(6)
C35 H35 0.9300
C36 H36A 0.9600
C36 H36B 0.9600
C36 H36C 0.9600
C37 H37A 0.9600
C37 H37B 0.9600
C37 H37C 0.9600
C38 C39 1.422(6)
C38 C42 1.429(6)
C38 C44 1.496(6)
C39 C40 1.445(6)
C39 C45 1.491(6)
C40 C41 1.405(6)
C40 C46 1.502(6)
C41 C42 1.410(6)
C41 C47 1.496(6)
C42 C43 1.511(6)
C43 H43A 0.9600
C43 H43B 0.9600
C43 H43C 0.9600
C44 H44A 0.9600
C44 H44B 0.9600
C44 H44C 0.9600
C45 H45A 0.9600
C45 H45B 0.9600
C45 H45C 0.9600
C46 H46A 0.9600
C46 H46B 0.9600
C46 H46C 0.9600
C47 H47A 0.9600
C47 H47B 0.9600
C47 H47C 0.9600

loop_
_geom_torsion_atom_site_label_1
_geom_torsion_atom_site_label_2
_geom_torsion_atom_site_label_3
_geom_torsion_atom_site_label_4
_geom_torsion
C20 N1 C1 C2 -70.1(4)
C29 N1 C1 C2 166.9(3)
N1 C1 C2 C3 134.1(4)
N1 C1 C2 C7 -43.6(5)
C7 C2 C3 O1 175.8(3)
C1 C2 C3 O1 -2.0(6)
C7 C2 C3 C4 -1.6(6)
C1 C2 C3 C4 -179.4(4)
O1 C3 C4 C5 -174.8(4)
C2 C3 C4 C5 2.7(6)
O1 C3 C4 C9 4.8(6)
C2 C3 C4 C9 -177.7(4)
C3 C4 C5 C6 -1.3(6)
C9 C4 C5 C6 179.1(4)
C4 C5 C6 C7 -1.0(6)
C4 C5 C6 C8 176.2(4)
C5 C6 C7 C2 2.1(6)
C8 C6 C7 C2 -175.1(4)
C3 C2 C7 C6 -0.8(6)
C1 C2 C7 C6 177.0(4)
C14 C10 C11 C12 -1.0(5)
C15 C10 C11 C12 177.2(4)
Ti1 C10 C11 C12 -65.4(3)
C14 C10 C11 C16 -176.4(4)
C15 C10 C11 C16 1.8(7)
Ti1 C10 C11 C16 119.2(4)
C14 C10 C11 Ti1 64.4(3)
C15 C10 C11 Ti1 -117.4(4)
C10 C11 C12 C13 0.0(5)
C16 C11 C12 C13 175.5(4)
Ti1 C11 C12 C13 -63.9(3)
C10 C11 C12 C17 -175.5(4)
C16 C11 C12 C17 0.0(7)
Ti1 C11 C12 C17 120.6(5)
C10 C11 C12 Ti1 63.9(3)
C16 C11 C12 Ti1 -120.6(4)
C11 C12 C13 C14 1.0(5)
C17 C12 C13 C14 176.5(5)
Ti1 C12 C13 C14 -62.0(3)
C11 C12 C13 C18 -174.7(5)
C17 C12 C13 C18 0.7(8)
Ti1 C12 C13 C18 122.3(5)
C11 C12 C13 Ti1 63.0(3)
C17 C12 C13 Ti1 -121.5(5)
C11 C10 C14 C13 1.6(5)
C15 C10 C14 C13 -176.6(4)
Ti1 C10 C14 C13 67.1(3)
C11 C10 C14 C19 178.7(4)
C15 C10 C14 C19 0.5(7)
Ti1 C10 C14 C19 -115.8(4)
C11 C10 C14 Ti1 -65.4(3)
C15 C10 C14 Ti1 116.4(4)
C12 C13 C14 C10 -1.6(5)
C18 C13 C14 C10 174.2(4)
Ti1 C13 C14 C10 -65.5(3)
C12 C13 C14 C19 -178.7(4)
C18 C13 C14 C19 -2.9(7)
Ti1 C13 C14 C19 117.4(4)
C12 C13 C14 Ti1 63.9(3)
C18 C13 C14 Ti1 -120.3(5)
C1 N1 C20 C21 79.9(4)
C29 N1 C20 C21 -156.9(3)
N1 C20 C21 C26 -117.4(4)
N1 C20 C21 C22 61.5(5)
C26 C21 C22 O2 177.2(3)
C20 C21 C22 O2 -1.7(5)
C26 C21 C22 C23 -1.4(6)
C20 C21 C22 C23 179.7(3)
O2 C22 C23 C24 -176.0(3)
C21 C22 C23 C24 2.5(6)
O2 C22 C23 C28 1.8(6)
C21 C22 C23 C28 -179.7(4)
C22 C23 C24 C25 -1.5(6)
C28 C23 C24 C25 -179.3(4)
C23 C24 C25 C26 -0.7(6)
C23 C24 C25 C27 176.6(4)
C24 C25 C26 C21 2.0(6)
C27 C25 C26 C21 -175.3(4)
C22 C21 C26 C25 -1.0(6)
C20 C21 C26 C25 177.9(4)
C1 N1 C29 C30 -71.1(4)
C20 N1 C29 C30 164.6(3)
N1 C29 C30 C35 120.3(4)
N1 C29 C30 C31 -62.8(5)
C35 C30 C31 O3 179.9(3)
C29 C30 C31 O3 2.9(5)
C35 C30 C31 C32 -1.2(6)
C29 C30 C31 C32 -178.2(3)
O3 C31 C32 C33 178.5(3)
C30 C31 C32 C33 -0.3(6)
O3 C31 C32 C37 -2.8(6)
C30 C31 C32 C37 178.3(4)
C31 C32 C33 C34 1.4(6)
C37 C32 C33 C34 -177.3(4)
C32 C33 C34 C35 -0.8(6)
C32 C33 C34 C36 179.6(4)
C31 C30 C35 C34 1.8(6)
C29 C30 C35 C34 178.8(3)
C33 C34 C35 C30 -0.8(6)
C36 C34 C35 C30 178.8(4)
C42 C38 C39 C40 -2.2(4)
C44 C38 C39 C40 177.1(4)
Ti2 C38 C39 C40 -64.1(3)
C42 C38 C39 C45 -179.2(4)
C44 C38 C39 C45 0.1(7)
Ti2 C38 C39 C45 118.9(4)
C42 C38 C39 Ti2 61.9(3)
C44 C38 C39 Ti2 -118.8(4)
C38 C39 C40 C41 0.5(4)
C45 C39 C40 C41 177.5(4)
Ti2 C39 C40 C41 -64.0(3)
C38 C39 C40 C46 -175.7(4)
C45 C39 C40 C46 1.3(7)
Ti2 C39 C40 C46 119.7(4)
C38 C39 C40 Ti2 64.6(3)
C45 C39 C40 Ti2 -118.5(4)
C39 C40 C41 C42 1.4(4)
C46 C40 C41 C42 177.6(4)
Ti2 C40 C41 C42 -63.0(3)
C39 C40 C41 C47 -178.6(4)
C46 C40 C41 C47 -2.4(7)
Ti2 C40 C41 C47 117.1(4)
C39 C40 C41 Ti2 64.4(3)
C46 C40 C41 Ti2 -119.5(4)
C40 C41 C42 C38 -2.8(4)
C47 C41 C42 C38 177.1(4)
Ti2 C41 C42 C38 -67.4(3)
C40 C41 C42 C43 -176.7(4)
C47 C41 C42 C43 3.3(6)
Ti2 C41 C42 C43 118.8(4)
C40 C41 C42 Ti2 64.5(3)
C47 C41 C42 Ti2 -115.5(4)
C39 C38 C42 C41 3.1(4)
C44 C38 C42 C41 -176.2(4)
Ti2 C38 C42 C41 66.8(3)
C39 C38 C42 C43 177.0(4)
C44 C38 C42 C43 -2.4(7)
Ti2 C38 C42 C43 -119.3(4)
C39 C38 C42 Ti2 -63.7(3)
C44 C38 C42 Ti2 117.0(4)

loop_
_platon_squeeze_void_nr
_platon_squeeze_void_average_x
_platon_squeeze_void_average_y
_platon_squeeze_void_average_z
_platon_squeeze_void_volume
_platon_squeeze_void_count_electrons
1 0.000 0.000 0.000 257.7 -1.0
2 0.000 0.500 0.500 257.7 -0.6
3 0.088 0.667 0.201 15.0 -0.3
4 0.088 0.833 0.701 15.1 -0.3
5 0.444 0.035 0.024 13.6 -0.1
6 0.444 0.465 0.524 13.3 -0.3
7 0.561 0.538 0.474 13.1 -0.3
8 0.561 0.962 0.974 12.7 -0.5
9 0.912 0.167 0.298 14.9 -0.5
10 0.912 0.333 0.798 15.1 -0.7
